data_4106512
loop_
_publ_author_name
'Jason England'
'Yisong Guo'
'Katherine M. Van Heuvelen'
'Matthew A. Cranswick'
'Gregory T. Rohde'
'Emile L. Bominaar'
'Eckard M\"unck'
'Lawrence Que'

_publ_section_title
;
 A More Reactive Trigonal-Bipyramidal High-Spin Oxoiron(IV) Complex with a
 cis-Labile Site
;
_journal_name_full 'Journal of the American Chemical Society'
_journal_page_first 11880
_journal_page_last 11883
_journal_paper_doi 10.1021/ja2040909
_journal_volume 133
_journal_year 2011
_chemical_formula_moiety 'C17 H35 F6 Fe N7 O6 S2'
_chemical_formula_sum 'C17 H35 F6 Fe N7 O6 S2'
_chemical_formula_weight 667.49
_chemical_name_common 09197a
_chemical_name_systematic
; 
 ? 
;
_space_group_IT_number 14
_symmetry_cell_setting monoclinic
_symmetry_space_group_name_Hall '-P 2ybc'
_symmetry_space_group_name_H-M 'P 1 21/c 1'
_atom_sites_solution_hydrogens geom
_atom_sites_solution_primary direct
_atom_sites_solution_secondary difmap
_audit_creation_method SHELXL-97
_cell_angle_alpha 90.00
_cell_angle_beta 106.291(2)
_cell_angle_gamma 90.00
_cell_formula_units_Z 4
_cell_length_a 18.512(3)
_cell_length_b 9.1559(14)
_cell_length_c 17.378(3)
_cell_measurement_reflns_used 2703
_cell_measurement_temperature 173(2)
_cell_measurement_theta_max 27.45
_cell_measurement_theta_min 3.27
_cell_volume 2827.2(8)
_computing_cell_refinement 'Bruker SMART'
_computing_data_collection 'Bruker SMART'
_computing_data_reduction 'Bruker SAINT'
_computing_molecular_graphics 'Bruker SHELXTL'
_computing_publication_material 'Bruker SHELXTL'
_computing_structure_refinement 'Bruker SHELXTL'
_computing_structure_solution 'Bruker SHELXTL'
_diffrn_ambient_temperature 173(2)
_diffrn_measured_fraction_theta_full 0.991
_diffrn_measured_fraction_theta_max 0.991
_diffrn_measurement_device_type 'CCD area detector'
_diffrn_measurement_method 'phi and omega scans'
_diffrn_radiation_monochromator graphite
_diffrn_radiation_source 'sealed tube'
_diffrn_radiation_type MoK\a
_diffrn_radiation_wavelength 0.71073
_diffrn_reflns_av_R_equivalents 0.0405
_diffrn_reflns_av_sigmaI/netI 0.0353
_diffrn_reflns_limit_h_max 23
_diffrn_reflns_limit_h_min -23
_diffrn_reflns_limit_k_max 11
_diffrn_reflns_limit_k_min 0
_diffrn_reflns_limit_l_max 22
_diffrn_reflns_limit_l_min 0
_diffrn_reflns_number 26830
_diffrn_reflns_theta_full 27.53
_diffrn_reflns_theta_max 27.53
_diffrn_reflns_theta_min 2.29
_exptl_absorpt_coefficient_mu 0.766
_exptl_absorpt_correction_T_max 0.858
_exptl_absorpt_correction_T_min 0.817
_exptl_absorpt_correction_type multi-scan
_exptl_absorpt_process_details 'SADABS (Sheldrick, 2008)'
_exptl_crystal_colour Colorless
_exptl_crystal_density_diffrn 1.568
_exptl_crystal_description Needle
_exptl_crystal_F_000 1384
_exptl_crystal_size_max 0.50
_exptl_crystal_size_mid 0.22
_exptl_crystal_size_min 0.20
_refine_diff_density_max 0.334
_refine_diff_density_min -0.426
_refine_diff_density_rms 0.060
_refine_ls_extinction_method none
_refine_ls_goodness_of_fit_ref 1.014
_refine_ls_hydrogen_treatment constr
_refine_ls_matrix_type full
_refine_ls_number_parameters 361
_refine_ls_number_reflns 6456
_refine_ls_number_restraints 0
_refine_ls_restrained_S_all 1.014
_refine_ls_R_factor_all 0.0581
_refine_ls_R_factor_gt 0.0379
_refine_ls_shift/su_max 0.001
_refine_ls_shift/su_mean 0.000
_refine_ls_structure_factor_coef Fsqd
_refine_ls_weighting_details 'calc w=1/[\s^2^(Fo^2^)+(0.0276P)^2^+2.3430P] where P=(Fo^2^+2Fc^2^)/3'
_refine_ls_weighting_scheme calc
_refine_ls_wR_factor_gt 0.0732
_refine_ls_wR_factor_ref 0.0798
_reflns_number_gt 5063
_reflns_number_total 6456
_reflns_threshold_expression >2sigma(I)
_cod_data_source_file ja2040909_si_003.cif
_cod_data_source_block 09197a
_cod_original_cell_volume 2827.2(7)
_cod_database_code 4106512

loop_
_symmetry_equiv_pos_as_xyz
'x, y, z'
'-x, y+1/2, -z+1/2'
'-x, -y, -z'
'x, -y-1/2, z-1/2'

loop_
_atom_site_label
_atom_site_type_symbol
_atom_site_fract_x
_atom_site_fract_y
_atom_site_fract_z
_atom_site_U_iso_or_equiv
_atom_site_adp_type
_atom_site_occupancy
_atom_site_symmetry_multiplicity
_atom_site_calc_flag
_atom_site_refinement_flags
Fe1 Fe 0.265094(16) 0.27258(3) 0.222907(17) 0.01924(8) Uani 1 1 d .
N1 N 0.33359(9) 0.19049(18) 0.32784(10) 0.0208(4) Uani 1 1 d .
N2 N 0.34781(9) 0.46241(18) 0.25821(10) 0.0204(4) Uani 1 1 d .
N3 N 0.19051(9) 0.43944(18) 0.22598(10) 0.0206(4) Uani 1 1 d .
N4 N 0.38297(10) -0.02611(19) 0.39498(10) 0.0265(4) Uani 1 1 d .
N5 N 0.26283(10) 0.05298(19) 0.39169(11) 0.0258(4) Uani 1 1 d .
N6 N 0.07078(9) 0.5191(2) 0.23242(11) 0.0267(4) Uani 1 1 d .
N7 N 0.08382(9) 0.39881(19) 0.12041(10) 0.0253(4) Uani 1 1 d .
C1 C 0.40816(11) 0.2624(2) 0.34765(13) 0.0236(4) Uani 1 1 d .
H1A H 0.4364 0.2313 0.3098 0.028 Uiso 1 1 calc R
H1B H 0.4380 0.2365 0.4027 0.028 Uiso 1 1 calc R
C2 C 0.39344(12) 0.4252(2) 0.34095(13) 0.0251(5) Uani 1 1 d .
H2A H 0.3662 0.4553 0.3799 0.030 Uiso 1 1 calc R
H2B H 0.4419 0.4786 0.3538 0.030 Uiso 1 1 calc R
C3 C 0.30081(11) 0.5932(2) 0.25787(14) 0.0259(5) Uani 1 1 d .
H3A H 0.2868 0.6375 0.2037 0.031 Uiso 1 1 calc R
H3B H 0.3302 0.6662 0.2960 0.031 Uiso 1 1 calc R
C4 C 0.22997(11) 0.5550(2) 0.28103(13) 0.0243(4) Uani 1 1 d .
H4A H 0.2431 0.5199 0.3371 0.029 Uiso 1 1 calc R
H4B H 0.1974 0.6421 0.2764 0.029 Uiso 1 1 calc R
C5 C 0.32718(11) 0.0744(2) 0.37047(12) 0.0218(4) Uani 1 1 d .
C6 C 0.43318(13) -0.0587(3) 0.34572(14) 0.0326(5) Uani 1 1 d .
H6A H 0.4099 -0.0262 0.2906 0.049 Uiso 1 1 calc R
H6B H 0.4423 -0.1642 0.3461 0.049 Uiso 1 1 calc R
H6C H 0.4811 -0.0075 0.3674 0.049 Uiso 1 1 calc R
C7 C 0.40063(14) -0.0987(3) 0.47247(14) 0.0379(6) Uani 1 1 d .
H7A H 0.3754 -0.0479 0.5073 0.057 Uiso 1 1 calc R
H7B H 0.4552 -0.0969 0.4971 0.057 Uiso 1 1 calc R
H7C H 0.3832 -0.2002 0.4652 0.057 Uiso 1 1 calc R
C8 C 0.23570(14) -0.0899(3) 0.40843(15) 0.0349(5) Uani 1 1 d .
H8A H 0.2632 -0.1666 0.3891 0.052 Uiso 1 1 calc R
H8B H 0.1818 -0.0982 0.3811 0.052 Uiso 1 1 calc R
H8C H 0.2439 -0.1007 0.4663 0.052 Uiso 1 1 calc R
C9 C 0.21451(13) 0.1759(3) 0.39664(15) 0.0343(5) Uani 1 1 d .
H9A H 0.2427 0.2672 0.3988 0.051 Uiso 1 1 calc R
H9B H 0.1977 0.1668 0.4451 0.051 Uiso 1 1 calc R
H9C H 0.1707 0.1766 0.3493 0.051 Uiso 1 1 calc R
C10 C 0.39868(12) 0.4924(2) 0.20817(14) 0.0287(5) Uani 1 1 d .
H10A H 0.4264 0.5831 0.2262 0.043 Uiso 1 1 calc R
H10B H 0.3691 0.5025 0.1520 0.043 Uiso 1 1 calc R
H10C H 0.4343 0.4114 0.2131 0.043 Uiso 1 1 calc R
C11 C 0.11704(11) 0.4521(2) 0.19504(12) 0.0216(4) Uani 1 1 d .
C12 C 0.08525(13) 0.5154(3) 0.31909(14) 0.0349(6) Uani 1 1 d .
H12A H 0.1217 0.4380 0.3414 0.052 Uiso 1 1 calc R
H12B H 0.0382 0.4960 0.3325 0.052 Uiso 1 1 calc R
H12C H 0.1057 0.6097 0.3417 0.052 Uiso 1 1 calc R
C13 C 0.00641(12) 0.6078(3) 0.18984(15) 0.0343(5) Uani 1 1 d .
H13A H 0.0048 0.6143 0.1331 0.051 Uiso 1 1 calc R
H13B H 0.0113 0.7061 0.2131 0.051 Uiso 1 1 calc R
H13C H -0.0401 0.5627 0.1947 0.051 Uiso 1 1 calc R
C14 C 0.01175(13) 0.3230(3) 0.10139(15) 0.0367(6) Uani 1 1 d .
H14A H -0.0100 0.3321 0.1465 0.055 Uiso 1 1 calc R
H14B H 0.0193 0.2195 0.0916 0.055 Uiso 1 1 calc R
H14C H -0.0225 0.3663 0.0533 0.055 Uiso 1 1 calc R
C15 C 0.12691(13) 0.3779(3) 0.06294(13) 0.0314(5) Uani 1 1 d .
H15A H 0.1704 0.4438 0.0759 0.047 Uiso 1 1 calc R
H15B H 0.0950 0.3993 0.0088 0.047 Uiso 1 1 calc R
H15C H 0.1444 0.2765 0.0653 0.047 Uiso 1 1 calc R
O1 O 0.30164(9) 0.19041(18) 0.12858(9) 0.0328(4) Uani 1 1 d .
O2 O 0.43688(9) 0.15013(18) 0.17029(10) 0.0370(4) Uani 1 1 d .
O3 O 0.37562(10) 0.25518(19) 0.03924(10) 0.0414(4) Uani 1 1 d .
S1 S 0.37045(3) 0.16559(6) 0.10466(3) 0.02648(13) Uani 1 1 d .
C16 C 0.35720(14) -0.0172(3) 0.06216(15) 0.0360(6) Uani 1 1 d .
F1 F 0.29721(9) -0.02475(18) -0.00215(9) 0.0526(4) Uani 1 1 d .
F2 F 0.34872(11) -0.11619(16) 0.11400(10) 0.0601(5) Uani 1 1 d .
F3 F 0.41693(9) -0.05362(17) 0.03771(10) 0.0517(4) Uani 1 1 d .
O4 O 0.16944(8) 0.12025(16) 0.18828(10) 0.0304(4) Uani 1 1 d .
O5 O 0.24110(9) -0.10379(17) 0.21822(10) 0.0338(4) Uani 1 1 d .
O6 O 0.11419(9) -0.09118(19) 0.23302(11) 0.0396(4) Uani 1 1 d .
S2 S 0.16846(3) -0.03822(6) 0.19470(3) 0.02555(12) Uani 1 1 d .
C17 C 0.12859(14) -0.0973(3) 0.09108(16) 0.0376(6) Uani 1 1 d .
F4 F 0.16392(10) -0.0406(2) 0.04232(10) 0.0668(5) Uani 1 1 d .
F5 F 0.13150(10) -0.24207(16) 0.08584(10) 0.0619(5) Uani 1 1 d .
F6 F 0.05649(9) -0.06022(19) 0.06345(10) 0.0606(5) Uani 1 1 d .

loop_
_atom_site_aniso_label
_atom_site_aniso_U_11
_atom_site_aniso_U_22
_atom_site_aniso_U_33
_atom_site_aniso_U_23
_atom_site_aniso_U_13
_atom_site_aniso_U_12
Fe1 0.01779(14) 0.01709(14) 0.02192(15) -0.00090(12) 0.00406(11) 0.00171(11)
N1 0.0193(8) 0.0220(9) 0.0208(9) 0.0021(7) 0.0050(7) -0.0001(7)
N2 0.0188(8) 0.0194(9) 0.0233(9) 0.0008(7) 0.0067(7) 0.0001(7)
N3 0.0190(8) 0.0179(9) 0.0241(9) -0.0012(7) 0.0046(7) -0.0003(7)
N4 0.0285(10) 0.0254(10) 0.0251(10) 0.0061(8) 0.0067(8) 0.0051(8)
N5 0.0272(10) 0.0244(10) 0.0276(10) 0.0026(8) 0.0105(8) -0.0011(7)
N6 0.0187(9) 0.0285(10) 0.0343(10) -0.0003(8) 0.0096(8) 0.0046(7)
N7 0.0214(9) 0.0264(10) 0.0257(10) -0.0019(8) 0.0028(7) 0.0010(7)
C1 0.0190(10) 0.0261(11) 0.0242(11) 0.0021(9) 0.0035(8) 0.0003(8)
C2 0.0206(10) 0.0261(11) 0.0268(11) -0.0024(9) 0.0039(9) -0.0034(8)
C3 0.0228(11) 0.0172(10) 0.0369(13) -0.0013(9) 0.0072(10) -0.0004(8)
C4 0.0243(11) 0.0181(10) 0.0298(11) -0.0054(9) 0.0061(9) 0.0021(8)
C5 0.0222(10) 0.0220(11) 0.0204(10) -0.0023(8) 0.0045(8) -0.0003(8)
C6 0.0298(12) 0.0308(13) 0.0382(14) -0.0036(10) 0.0110(10) 0.0061(10)
C7 0.0427(14) 0.0340(13) 0.0328(13) 0.0136(11) 0.0036(11) 0.0023(11)
C8 0.0393(14) 0.0302(13) 0.0373(14) 0.0046(10) 0.0144(11) -0.0077(10)
C9 0.0328(13) 0.0352(13) 0.0403(14) 0.0015(11) 0.0192(11) 0.0023(10)
C10 0.0285(12) 0.0257(11) 0.0351(13) 0.0020(10) 0.0141(10) -0.0027(9)
C11 0.0211(10) 0.0173(10) 0.0271(11) 0.0039(8) 0.0080(9) 0.0016(8)
C12 0.0309(12) 0.0396(14) 0.0384(14) -0.0030(11) 0.0165(11) 0.0039(10)
C13 0.0213(11) 0.0290(12) 0.0527(15) 0.0020(11) 0.0106(11) 0.0057(9)
C14 0.0296(12) 0.0311(13) 0.0426(14) -0.0036(11) -0.0010(11) -0.0039(10)
C15 0.0363(13) 0.0328(13) 0.0243(12) 0.0023(10) 0.0071(10) 0.0077(10)
O1 0.0319(9) 0.0363(9) 0.0323(9) -0.0102(7) 0.0125(7) 0.0025(7)
O2 0.0330(9) 0.0407(10) 0.0330(9) -0.0053(7) 0.0022(7) 0.0073(7)
O3 0.0548(11) 0.0385(10) 0.0350(9) 0.0086(8) 0.0194(8) 0.0040(8)
S1 0.0304(3) 0.0263(3) 0.0234(3) -0.0018(2) 0.0086(2) 0.0039(2)
C16 0.0436(14) 0.0336(13) 0.0332(13) -0.0073(11) 0.0144(11) 0.0016(11)
F1 0.0502(9) 0.0620(11) 0.0425(9) -0.0237(8) 0.0079(7) -0.0091(8)
F2 0.1007(14) 0.0291(8) 0.0581(11) 0.0004(8) 0.0344(10) -0.0017(8)
F3 0.0490(9) 0.0509(10) 0.0607(10) -0.0217(8) 0.0244(8) 0.0080(7)
O4 0.0261(8) 0.0191(8) 0.0411(9) -0.0008(7) 0.0011(7) -0.0009(6)
O5 0.0301(8) 0.0238(8) 0.0436(10) 0.0008(7) 0.0041(7) 0.0059(7)
O6 0.0352(9) 0.0372(10) 0.0496(11) -0.0022(8) 0.0172(8) -0.0103(7)
S2 0.0239(3) 0.0181(3) 0.0328(3) -0.0015(2) 0.0049(2) -0.0016(2)
C17 0.0349(14) 0.0322(13) 0.0418(15) -0.0060(11) 0.0046(11) -0.0046(11)
F4 0.0746(12) 0.0902(14) 0.0368(9) -0.0108(9) 0.0174(9) -0.0261(10)
F5 0.0760(12) 0.0322(9) 0.0663(11) -0.0236(8) 0.0016(9) -0.0013(8)
F6 0.0393(9) 0.0664(11) 0.0588(10) -0.0161(9) -0.0149(8) 0.0060(8)

loop_
_atom_type_symbol
_atom_type_description
_atom_type_scat_dispersion_real
_atom_type_scat_dispersion_imag
_atom_type_scat_source
C C 0.0033 0.0016 'International Tables Vol C Tables 4.2.6.8 and 6.1.1.4'
H H 0.0000 0.0000 'International Tables Vol C Tables 4.2.6.8 and 6.1.1.4'
N N 0.0061 0.0033 'International Tables Vol C Tables 4.2.6.8 and 6.1.1.4'
O O 0.0106 0.0060 'International Tables Vol C Tables 4.2.6.8 and 6.1.1.4'
F F 0.0171 0.0103 'International Tables Vol C Tables 4.2.6.8 and 6.1.1.4'
S S 0.1246 0.1234 'International Tables Vol C Tables 4.2.6.8 and 6.1.1.4'
Fe Fe 0.3463 0.8444 'International Tables Vol C Tables 4.2.6.8 and 6.1.1.4'

loop_
_geom_angle_atom_site_label_1
_geom_angle_atom_site_label_2
_geom_angle_atom_site_label_3
_geom_angle
N1 Fe1 N3 119.89(7)
N1 Fe1 O1 108.15(7)
N3 Fe1 O1 130.81(7)
N1 Fe1 O4 105.09(6)
N3 Fe1 O4 89.06(6)
O1 Fe1 O4 88.28(6)
N1 Fe1 N2 80.75(6)
N3 Fe1 N2 80.39(6)
O1 Fe1 N2 98.34(6)
O4 Fe1 N2 169.44(6)
C5 N1 C1 116.90(16)
C5 N1 Fe1 131.62(14)
C1 N1 Fe1 110.35(12)
C10 N2 C3 108.59(16)
C10 N2 C2 109.19(16)
C3 N2 C2 111.27(16)
C10 N2 Fe1 118.28(13)
C3 N2 Fe1 105.42(11)
C2 N2 Fe1 103.97(12)
C11 N3 C4 117.85(17)
C11 N3 Fe1 132.30(14)
C4 N3 Fe1 109.49(12)
C5 N4 C7 123.59(19)
C5 N4 C6 120.47(18)
C7 N4 C6 115.77(18)
C5 N5 C9 120.35(18)
C5 N5 C8 124.16(18)
C9 N5 C8 115.46(18)
C11 N6 C12 121.83(18)
C11 N6 C13 122.90(19)
C12 N6 C13 115.13(18)
C11 N7 C15 120.88(17)
C11 N7 C14 121.83(18)
C15 N7 C14 115.14(18)
N1 C1 C2 106.50(16)
N1 C1 H1A 110.4
C2 C1 H1A 110.4
N1 C1 H1B 110.4
C2 C1 H1B 110.4
H1A C1 H1B 108.6
N2 C2 C1 109.91(17)
N2 C2 H2A 109.7
C1 C2 H2A 109.7
N2 C2 H2B 109.7
C1 C2 H2B 109.7
H2A C2 H2B 108.2
N2 C3 C4 111.30(17)
N2 C3 H3A 109.4
C4 C3 H3A 109.4
N2 C3 H3B 109.4
C4 C3 H3B 109.4
H3A C3 H3B 108.0
N3 C4 C3 107.52(17)
N3 C4 H4A 110.2
C3 C4 H4A 110.2
N3 C4 H4B 110.2
C3 C4 H4B 110.2
H4A C4 H4B 108.5
N1 C5 N5 119.55(18)
N1 C5 N4 122.76(19)
N5 C5 N4 117.69(18)
N4 C6 H6A 109.5
N4 C6 H6B 109.5
H6A C6 H6B 109.5
N4 C6 H6C 109.5
H6A C6 H6C 109.5
H6B C6 H6C 109.5
N4 C7 H7A 109.5
N4 C7 H7B 109.5
H7A C7 H7B 109.5
N4 C7 H7C 109.5
H7A C7 H7C 109.5
H7B C7 H7C 109.5
N5 C8 H8A 109.5
N5 C8 H8B 109.5
H8A C8 H8B 109.5
N5 C8 H8C 109.5
H8A C8 H8C 109.5
H8B C8 H8C 109.5
N5 C9 H9A 109.5
N5 C9 H9B 109.5
H9A C9 H9B 109.5
N5 C9 H9C 109.5
H9A C9 H9C 109.5
H9B C9 H9C 109.5
N2 C10 H10A 109.5
N2 C10 H10B 109.5
H10A C10 H10B 109.5
N2 C10 H10C 109.5
H10A C10 H10C 109.5
H10B C10 H10C 109.5
N3 C11 N6 124.13(19)
N3 C11 N7 119.69(18)
N6 C11 N7 116.17(18)
N6 C12 H12A 109.5
N6 C12 H12B 109.5
H12A C12 H12B 109.5
N6 C12 H12C 109.5
H12A C12 H12C 109.5
H12B C12 H12C 109.5
N6 C13 H13A 109.5
N6 C13 H13B 109.5
H13A C13 H13B 109.5
N6 C13 H13C 109.5
H13A C13 H13C 109.5
H13B C13 H13C 109.5
N7 C14 H14A 109.5
N7 C14 H14B 109.5
H14A C14 H14B 109.5
N7 C14 H14C 109.5
H14A C14 H14C 109.5
H14B C14 H14C 109.5
N7 C15 H15A 109.5
N7 C15 H15B 109.5
H15A C15 H15B 109.5
N7 C15 H15C 109.5
H15A C15 H15C 109.5
H15B C15 H15C 109.5
S1 O1 Fe1 141.31(10)
O3 S1 O2 117.22(11)
O3 S1 O1 113.28(10)
O2 S1 O1 114.25(10)
O3 S1 C16 103.72(11)
O2 S1 C16 102.75(11)
O1 S1 C16 103.25(11)
F2 C16 F3 108.3(2)
F2 C16 F1 107.8(2)
F3 C16 F1 106.81(19)
F2 C16 S1 112.56(16)
F3 C16 S1 109.28(17)
F1 C16 S1 111.87(17)
S2 O4 Fe1 129.57(9)
O5 S2 O6 116.85(10)
O5 S2 O4 114.28(9)
O6 S2 O4 113.41(10)
O5 S2 C17 104.26(11)
O6 S2 C17 102.44(11)
O4 S2 C17 103.29(11)
F4 C17 F6 107.3(2)
F4 C17 F5 108.2(2)
F6 C17 F5 106.6(2)
F4 C17 S2 112.48(17)
F6 C17 S2 111.58(18)
F5 C17 S2 110.46(18)

loop_
_geom_bond_atom_site_label_1
_geom_bond_atom_site_label_2
_geom_bond_distance
Fe1 N1 2.0496(16)
Fe1 N3 2.0698(17)
Fe1 O1 2.0816(15)
Fe1 O4 2.2012(15)
Fe1 N2 2.2835(17)
N1 C5 1.320(3)
N1 C1 1.480(3)
N2 C10 1.476(3)
N2 C3 1.480(3)
N2 C2 1.489(3)
N3 C11 1.320(3)
N3 C4 1.475(3)
N4 C5 1.360(3)
N4 C7 1.454(3)
N4 C6 1.460(3)
N5 C5 1.356(3)
N5 C9 1.455(3)
N5 C8 1.459(3)
N6 C11 1.358(3)
N6 C12 1.454(3)
N6 C13 1.461(3)
N7 C11 1.361(3)
N7 C15 1.455(3)
N7 C14 1.457(3)
C1 C2 1.514(3)
C1 H1A 0.9900
C1 H1B 0.9900
C2 H2A 0.9900
C2 H2B 0.9900
C3 C4 1.517(3)
C3 H3A 0.9900
C3 H3B 0.9900
C4 H4A 0.9900
C4 H4B 0.9900
C6 H6A 0.9800
C6 H6B 0.9800
C6 H6C 0.9800
C7 H7A 0.9800
C7 H7B 0.9800
C7 H7C 0.9800
C8 H8A 0.9800
C8 H8B 0.9800
C8 H8C 0.9800
C9 H9A 0.9800
C9 H9B 0.9800
C9 H9C 0.9800
C10 H10A 0.9800
C10 H10B 0.9800
C10 H10C 0.9800
C12 H12A 0.9800
C12 H12B 0.9800
C12 H12C 0.9800
C13 H13A 0.9800
C13 H13B 0.9800
C13 H13C 0.9800
C14 H14A 0.9800
C14 H14B 0.9800
C14 H14C 0.9800
C15 H15A 0.9800
C15 H15B 0.9800
C15 H15C 0.9800
O1 S1 1.4642(16)
O2 S1 1.4306(16)
O3 S1 1.4267(17)
S1 C16 1.818(2)
C16 F2 1.318(3)
C16 F3 1.333(3)
C16 F1 1.338(3)
O4 S2 1.4557(15)
O5 S2 1.4239(16)
O6 S2 1.4365(17)
S2 C17 1.826(3)
C17 F4 1.314(3)
C17 F6 1.329(3)
C17 F5 1.331(3)

loop_
_geom_torsion_atom_site_label_1
_geom_torsion_atom_site_label_2
_geom_torsion_atom_site_label_3
_geom_torsion_atom_site_label_4
_geom_torsion
N3 Fe1 N1 C5 97.38(19)
O1 Fe1 N1 C5 -93.58(19)
O4 Fe1 N1 C5 -0.4(2)
N2 Fe1 N1 C5 170.60(19)
N3 Fe1 N1 C1 -95.49(14)
O1 Fe1 N1 C1 73.55(14)
O4 Fe1 N1 C1 166.74(12)
N2 Fe1 N1 C1 -22.27(13)
N1 Fe1 N2 C10 112.37(15)
N3 Fe1 N2 C10 -124.97(15)
O1 Fe1 N2 C10 5.21(15)
O4 Fe1 N2 C10 -123.2(3)
N1 Fe1 N2 C3 -126.02(13)
N3 Fe1 N2 C3 -3.36(13)
O1 Fe1 N2 C3 126.81(13)
O4 Fe1 N2 C3 -1.6(4)
N1 Fe1 N2 C2 -8.87(12)
N3 Fe1 N2 C2 113.79(13)
O1 Fe1 N2 C2 -116.03(12)
O4 Fe1 N2 C2 115.6(3)
N1 Fe1 N3 C11 -125.13(18)
O1 Fe1 N3 C11 68.7(2)
O4 Fe1 N3 C11 -18.22(19)
N2 Fe1 N3 C11 161.5(2)
N1 Fe1 N3 C4 47.66(15)
O1 Fe1 N3 C4 -118.52(13)
O4 Fe1 N3 C4 154.57(13)
N2 Fe1 N3 C4 -25.76(13)
C5 N1 C1 C2 -141.05(18)
Fe1 N1 C1 C2 49.72(18)
C10 N2 C2 C1 -89.1(2)
C3 N2 C2 C1 151.08(17)
Fe1 N2 C2 C1 38.07(18)
N1 C1 C2 N2 -59.4(2)
C10 N2 C3 C4 159.23(18)
C2 N2 C3 C4 -80.6(2)
Fe1 N2 C3 C4 31.54(19)
C11 N3 C4 C3 -135.34(19)
Fe1 N3 C4 C3 50.69(18)
N2 C3 C4 N3 -55.5(2)
C1 N1 C5 N5 141.93(19)
Fe1 N1 C5 N5 -51.6(3)
C1 N1 C5 N4 -37.7(3)
Fe1 N1 C5 N4 128.77(19)
C9 N5 C5 N1 -24.0(3)
C8 N5 C5 N1 154.0(2)
C9 N5 C5 N4 155.6(2)
C8 N5 C5 N4 -26.4(3)
C7 N4 C5 N1 142.6(2)
C6 N4 C5 N1 -32.5(3)
C7 N4 C5 N5 -37.1(3)
C6 N4 C5 N5 147.9(2)
C4 N3 C11 N6 -30.3(3)
Fe1 N3 C11 N6 142.05(17)
C4 N3 C11 N7 148.28(19)
Fe1 N3 C11 N7 -39.4(3)
C12 N6 C11 N3 -33.1(3)
C13 N6 C11 N3 142.5(2)
C12 N6 C11 N7 148.3(2)
C13 N6 C11 N7 -36.1(3)
C15 N7 C11 N3 -22.9(3)
C14 N7 C11 N3 139.6(2)
C15 N7 C11 N6 155.75(19)
C14 N7 C11 N6 -41.7(3)
N1 Fe1 O1 S1 -45.32(18)
N3 Fe1 O1 S1 122.10(16)
O4 Fe1 O1 S1 -150.64(17)
N2 Fe1 O1 S1 37.62(17)
Fe1 O1 S1 O3 -112.58(17)
Fe1 O1 S1 O2 25.1(2)
Fe1 O1 S1 C16 135.91(17)
O3 S1 C16 F2 -177.95(18)
O2 S1 C16 F2 59.5(2)
O1 S1 C16 F2 -59.6(2)
O3 S1 C16 F3 61.65(19)
O2 S1 C16 F3 -60.90(19)
O1 S1 C16 F3 -179.96(16)
O3 S1 C16 F1 -56.4(2)
O2 S1 C16 F1 -178.96(17)
O1 S1 C16 F1 61.97(19)
N1 Fe1 O4 S2 -38.62(14)
N3 Fe1 O4 S2 -159.40(13)
O1 Fe1 O4 S2 69.72(13)
N2 Fe1 O4 S2 -161.1(3)
Fe1 O4 S2 O5 -8.06(17)
Fe1 O4 S2 O6 129.26(12)
Fe1 O4 S2 C17 -120.65(13)
O5 S2 C17 F4 -67.5(2)
O6 S2 C17 F4 170.33(18)
O4 S2 C17 F4 52.3(2)
O5 S2 C17 F6 171.91(17)
O6 S2 C17 F6 49.7(2)
O4 S2 C17 F6 -68.4(2)
O5 S2 C17 F5 53.6(2)
O6 S2 C17 F5 -68.7(2)
O4 S2 C17 F5 173.28(17)
